data_4334781
loop_
_publ_author_name
'Ralf Haiges'
'C. Bigler Jones'
'Karl O. Christe'

_publ_contact_author_address
;University of Southern California
Loker Hydrocarbon Research Institute and Department of Chemistry
Los Angeles, CA 90089
USA
;
_publ_contact_author_email haiges@usc.edu
_publ_contact_author_name 'Haiges, Ralf'
_publ_contact_author_phone '+1 (213) 740-3197'
_publ_section_title
;
 Energetic Bis(3,5-dinitro-1H-1,2,4-triazolyl)dihydro- and dichloroborates
 and Bis(5-nitro-2H-tetrazolyl)-, Bis(5-(trinitromethyl)-2H-tetrazolyl)-,
 and Bis(5-(fluorodinitromethyl)-2H-tetrazolyl)dihydroborate
;
_journal_name_full 'Inorganic Chemistry'
_journal_page_first 5551
_journal_page_last 5558
_journal_paper_doi 10.1021/ic400504h
_journal_volume 52
_journal_year 2013
_chemical_formula_moiety 'C36 H30 N P2, C4 H2 B N10 O8 '
_chemical_formula_sum 'C40 H32 B N11 O8 P2'
_chemical_formula_weight 867.52
_space_group_crystal_system triclinic
_space_group_IT_number 2
_space_group_name_Hall '-P 1'
_space_group_name_H-M_alt 'P -1'
_symmetry_space_group_name_Hall '-P 1'
_symmetry_space_group_name_H-M 'P -1'
_atom_sites_solution_hydrogens geom
_atom_sites_solution_primary direct
_atom_sites_solution_secondary difmap
_cell_angle_alpha 97.5665(7)
_cell_angle_beta 96.2596(7)
_cell_angle_gamma 99.1580(7)
_cell_formula_units_Z 2
_cell_length_a 9.9418(5)
_cell_length_b 12.6744(6)
_cell_length_c 16.7980(8)
_cell_measurement_reflns_used 114
_cell_measurement_temperature 104.(2)
_cell_measurement_theta_max 27.7720
_cell_measurement_theta_min 3.4609
_cell_volume 2053.12(17)
_computing_cell_refinement 'APEX2 v2012.4-3 (Bruker AXS)'
_computing_data_collection 'Bruker Instrument Service v2012.6-0'
_computing_data_reduction 'SAINT V8.18C (Bruker AXS, 2009)'
_computing_structure_refinement 'SHELXL-97 (Sheldrick, 2008)'
_computing_structure_solution 'SHELXS-97 (Sheldrick, 2008)'
_diffrn_ambient_temperature 104.(2)
_diffrn_detector_area_resol_mean 8.3333
_diffrn_measured_fraction_theta_full 0.999
_diffrn_measured_fraction_theta_max 0.976
_diffrn_measurement_device_type 'Bruker APEX II CCD'
_diffrn_measurement_method 'omega- and phi-scans'
_diffrn_radiation_monochromator 'TRIUMPH curved-crystal'
_diffrn_radiation_type 'MoK\a '
_diffrn_radiation_wavelength 0.71073
_diffrn_reflns_av_R_equivalents 0.0253
_diffrn_reflns_av_sigmaI/netI 0.0254
_diffrn_reflns_limit_h_max 14
_diffrn_reflns_limit_h_min -13
_diffrn_reflns_limit_k_max 17
_diffrn_reflns_limit_k_min -18
_diffrn_reflns_limit_l_max 23
_diffrn_reflns_limit_l_min -23
_diffrn_reflns_number 39853
_diffrn_reflns_theta_full 28.50
_diffrn_reflns_theta_max 30.49
_diffrn_reflns_theta_min 1.65
_diffrn_source 'fine-focus tube'
_exptl_absorpt_coefficient_mu 0.174
_exptl_absorpt_correction_T_max 0.95
_exptl_absorpt_correction_T_min 0.88
_exptl_absorpt_correction_type multi-scan
_exptl_absorpt_process_details 'Bruker SADABS V2008/1'
_exptl_crystal_colour 'clear colourless'
_exptl_crystal_density_diffrn 1.403
_exptl_crystal_description prism
_exptl_crystal_F_000 896
_exptl_crystal_size_max 0.500
_exptl_crystal_size_mid 0.320
_exptl_crystal_size_min 0.280
_refine_diff_density_max 0.421
_refine_diff_density_min -0.308
_refine_ls_extinction_method none
_refine_ls_goodness_of_fit_ref 1.024
_refine_ls_hydrogen_treatment mixed
_refine_ls_matrix_type full
_refine_ls_number_parameters 567
_refine_ls_number_reflns 12196
_refine_ls_number_restraints 0
_refine_ls_restrained_S_all 1.024
_refine_ls_R_factor_all 0.0436
_refine_ls_R_factor_gt 0.0344
_refine_ls_shift/su_max 0.001
_refine_ls_shift/su_mean 0.000
_refine_ls_structure_factor_coef Fsqd
_refine_ls_weighting_details 'calc w=1/[\s^2^(Fo^2^)+(0.0448P)^2^+0.7093P] where P=(Fo^2^+2Fc^2^)/3'
_refine_ls_weighting_scheme calc
_refine_ls_wR_factor_gt 0.0875
_refine_ls_wR_factor_ref 0.0931
_reflns_number_gt 10230
_reflns_number_total 12196
_reflns_threshold_expression >2sigma(I)
_cod_data_source_file ic400504h_si_002_4.cif
_cod_data_source_block PNPBH2DNT2
_cod_database_code 4334781

loop_
_space_group_symop_operation_xyz
'x, y, z'
'-x, -y, -z'

loop_
_atom_site_type_symbol
_atom_site_label
_atom_site_fract_x
_atom_site_fract_y
_atom_site_fract_z
_atom_site_U_iso_or_equiv
_atom_site_adp_type
_atom_site_calc_flag
_atom_site_refinement_flags
_atom_site_occupancy
B B1 0.83068(13) 0.44943(10) 0.14520(7) 0.0191(2) Uani d . 1
C C1 0.52483(11) 0.46663(9) 0.23787(7) 0.0183(2) Uani d . 1
C C2 0.59572(12) 0.52826(9) 0.14249(7) 0.0195(2) Uani d . 1
C C3 1.04774(11) 0.45524(9) 0.33249(7) 0.0184(2) Uani d . 1
C C4 0.97195(11) 0.57284(8) 0.28105(6) 0.01610(19) Uani d . 1
C C5 0.79272(11) 1.03061(9) 0.18458(6) 0.01619(19) Uani d . 1
C C6 0.81843(12) 0.92911(9) 0.15460(7) 0.0212(2) Uani d . 1
H H6 0.7587 0.8656 0.1615 0.025 Uiso calc R 1
C C7 0.93289(13) 0.92155(11) 0.11423(8) 0.0276(3) Uani d . 1
H H7 0.9517 0.8526 0.094 0.033 Uiso calc R 1
C C8 1.01908(13) 1.01444(12) 0.10358(7) 0.0277(3) Uani d . 1
H H8 1.0969 1.0088 0.0761 0.033 Uiso calc R 1
C C9 0.99236(12) 1.11569(11) 0.13278(7) 0.0252(2) Uani d . 1
H H9 1.0509 1.179 0.1244 0.03 Uiso calc R 1
C C10 0.88028(11) 1.12454(9) 0.17418(7) 0.0201(2) Uani d . 1
H H10 0.8631 1.1937 0.1953 0.024 Uiso calc R 1
C C11 0.72521(10) 1.12431(8) 0.33624(6) 0.01562(19) Uani d . 1
C C12 0.78266(11) 1.07333(9) 0.39752(7) 0.0195(2) Uani d . 1
H H12 0.7748 0.9969 0.39 0.023 Uiso calc R 1
C C13 0.85118(12) 1.13510(11) 0.46940(7) 0.0244(2) Uani d . 1
H H13 0.8904 1.1008 0.5109 0.029 Uiso calc R 1
C C14 0.86227(12) 1.24710(10) 0.48050(7) 0.0248(2) Uani d . 1
H H14 0.9092 1.2892 0.5296 0.03 Uiso calc R 1
C C15 0.80492(12) 1.29735(10) 0.41999(7) 0.0228(2) Uani d . 1
H H15 0.8124 1.3738 0.4281 0.027 Uiso calc R 1
C C16 0.73653(11) 1.23688(9) 0.34755(7) 0.0189(2) Uani d . 1
H H16 0.6979 1.2717 0.3062 0.023 Uiso calc R 1
C C17 0.53915(11) 1.11724(9) 0.18819(7) 0.0178(2) Uani d . 1
C C18 0.54555(13) 1.12537(11) 0.10651(8) 0.0272(3) Uani d . 1
H H18 0.612 1.0946 0.0791 0.033 Uiso calc R 1
C C19 0.45409(14) 1.17880(13) 0.06529(9) 0.0359(3) Uani d . 1
H H19 0.4591 1.1853 0.01 0.043 Uiso calc R 1
C C20 0.35610(13) 1.22232(12) 0.10489(9) 0.0330(3) Uani d . 1
H H20 0.2943 1.2589 0.0766 0.04 Uiso calc R 1
C C21 0.34734(12) 1.21296(9) 0.18554(8) 0.0248(2) Uani d . 1
H H21 0.2786 1.2419 0.212 0.03 Uiso calc R 1
C C22 0.43918(11) 1.16111(9) 0.22779(7) 0.0192(2) Uani d . 1
H H22 0.434 1.1555 0.2833 0.023 Uiso calc R 1
C C23 0.34731(10) 0.94672(8) 0.32932(6) 0.01445(18) Uani d . 1
C C24 0.41051(11) 1.01137(9) 0.40203(6) 0.0175(2) Uani d . 1
H H24 0.5009 1.0054 0.4237 0.021 Uiso calc R 1
C C25 0.34104(12) 1.08414(9) 0.44248(7) 0.0208(2) Uani d . 1
H H25 0.384 1.1282 0.4917 0.025 Uiso calc R 1
C C26 0.20844(13) 1.09239(9) 0.41083(7) 0.0231(2) Uani d . 1
H H26 0.1612 1.1424 0.4384 0.028 Uiso calc R 1
C C27 0.14488(12) 1.02806(10) 0.33932(7) 0.0234(2) Uani d . 1
H H27 0.0542 1.0338 0.3182 0.028 Uiso calc R 1
C C28 0.21384(11) 0.95488(9) 0.29824(7) 0.0189(2) Uani d . 1
H H28 0.1702 0.9107 0.2493 0.023 Uiso calc R 1
C C29 0.33433(11) 0.78609(8) 0.18917(6) 0.01574(19) Uani d . 1
C C30 0.31217(12) 0.83604(10) 0.12048(7) 0.0220(2) Uani d . 1
H H30 0.3608 0.9065 0.119 0.026 Uiso calc R 1
C C31 0.21865(13) 0.78212(11) 0.05429(7) 0.0278(3) Uani d . 1
H H31 0.2027 0.8161 0.0078 0.033 Uiso calc R 1
C C32 0.14876(13) 0.67871(11) 0.05626(7) 0.0287(3) Uani d . 1
H H32 0.0843 0.6424 0.0113 0.034 Uiso calc R 1
C C33 0.17266(13) 0.62829(10) 0.12352(8) 0.0266(2) Uani d . 1
H H33 0.1259 0.5569 0.124 0.032 Uiso calc R 1
C C34 0.26484(11) 0.68169(9) 0.19041(7) 0.0203(2) Uani d . 1
H H34 0.2804 0.6472 0.2367 0.024 Uiso calc R 1
C C35 0.49724(10) 0.77105(8) 0.34306(6) 0.01410(18) Uani d . 1
C C36 0.40505(11) 0.72668(9) 0.39206(7) 0.0179(2) Uani d . 1
H H36 0.3145 0.7424 0.3888 0.021 Uiso calc R 1
C C37 0.44628(12) 0.65943(9) 0.44564(7) 0.0207(2) Uani d . 1
H H37 0.3834 0.6285 0.4785 0.025 Uiso calc R 1
C C38 0.57946(12) 0.63740(9) 0.45115(7) 0.0203(2) Uani d . 1
H H38 0.6077 0.5924 0.4884 0.024 Uiso calc R 1
C C39 0.67126(12) 0.68108(9) 0.40236(7) 0.0194(2) Uani d . 1
H H39 0.7619 0.6655 0.4062 0.023 Uiso calc R 1
C C40 0.63065(11) 0.74771(8) 0.34786(6) 0.01654(19) Uani d . 1
H H40 0.6931 0.7771 0.3142 0.02 Uiso calc R 1
N N1 0.68579(9) 0.46733(7) 0.16775(5) 0.01720(17) Uani d . 1
N N2 0.63887(10) 0.42644(7) 0.23252(6) 0.01822(18) Uani d . 1
N N3 0.49126(10) 0.53072(8) 0.18413(6) 0.02116(19) Uani d . 1
N N4 0.43955(11) 0.44186(8) 0.30028(6) 0.0225(2) Uani d . 1
N N5 0.61377(11) 0.59035(10) 0.07612(7) 0.0285(2) Uani d . 1
N N6 0.92946(9) 0.48086(7) 0.22833(5) 0.01634(17) Uani d . 1
N N7 0.98058(10) 0.40212(7) 0.26276(6) 0.01906(18) Uani d . 1
N N8 1.04676(9) 0.56141(8) 0.34840(6) 0.01823(18) Uani d . 1
N N9 1.11607(10) 0.39872(9) 0.39048(7) 0.0244(2) Uani d . 1
N N10 0.93825(10) 0.67734(7) 0.26783(6) 0.01929(18) Uani d . 1
N N11 0.58204(9) 0.92438(7) 0.24976(6) 0.01645(17) Uani d . 1
O O1 0.48498(10) 0.39423(7) 0.35319(5) 0.0295(2) Uani d . 1
O O2 0.32760(10) 0.47143(8) 0.29554(6) 0.0309(2) Uani d . 1
O O3 0.65461(11) 0.54710(10) 0.01604(6) 0.0388(2) Uani d . 1
O O4 0.58675(12) 0.68188(9) 0.08672(7) 0.0430(3) Uani d . 1
O O5 1.12801(11) 0.30569(8) 0.36686(7) 0.0355(2) Uani d . 1
O O6 1.15454(10) 0.44804(8) 0.45902(6) 0.0329(2) Uani d . 1
O O7 0.86121(10) 0.68061(7) 0.20646(5) 0.02706(19) Uani d . 1
O O8 0.98807(11) 0.75495(7) 0.31948(6) 0.0321(2) Uani d . 1
P P1 0.65106(3) 1.04281(2) 0.240979(16) 0.01358(6) Uani d . 1
P P2 0.44719(3) 0.86140(2) 0.275726(15) 0.01272(6) Uani d . 1
H H1B 0.8283(15) 0.3603(11) 0.1257(9) 0.021(3) Uiso d . 1
H H2B 0.8639(15) 0.5024(12) 0.1014(9) 0.024(4) Uiso d . 1

loop_
_atom_site_aniso_label
_atom_site_aniso_U_11
_atom_site_aniso_U_22
_atom_site_aniso_U_33
_atom_site_aniso_U_12
_atom_site_aniso_U_13
_atom_site_aniso_U_23
B1 0.0194(6) 0.0213(6) 0.0162(5) 0.0035(4) 0.0028(4) 0.0011(4)
C1 0.0203(5) 0.0158(5) 0.0191(5) 0.0026(4) 0.0043(4) 0.0033(4)
C2 0.0206(5) 0.0207(5) 0.0172(5) 0.0027(4) 0.0003(4) 0.0060(4)
C3 0.0160(5) 0.0184(5) 0.0227(5) 0.0042(4) 0.0033(4) 0.0082(4)
C4 0.0166(5) 0.0145(4) 0.0182(5) 0.0033(4) 0.0040(4) 0.0041(4)
C5 0.0147(4) 0.0198(5) 0.0144(4) 0.0024(4) 0.0012(4) 0.0054(4)
C6 0.0221(5) 0.0218(5) 0.0203(5) 0.0037(4) 0.0052(4) 0.0033(4)
C7 0.0277(6) 0.0320(6) 0.0253(6) 0.0098(5) 0.0093(5) 0.0016(5)
C8 0.0192(5) 0.0447(7) 0.0216(6) 0.0073(5) 0.0070(4) 0.0079(5)
C9 0.0175(5) 0.0342(6) 0.0241(6) -0.0008(5) 0.0032(4) 0.0119(5)
C10 0.0169(5) 0.0214(5) 0.0223(5) 0.0008(4) 0.0022(4) 0.0075(4)
C11 0.0140(4) 0.0173(5) 0.0161(4) 0.0028(4) 0.0025(4) 0.0044(4)
C12 0.0186(5) 0.0215(5) 0.0188(5) 0.0035(4) 0.0007(4) 0.0065(4)
C13 0.0215(5) 0.0334(6) 0.0175(5) 0.0016(5) -0.0004(4) 0.0070(4)
C14 0.0208(5) 0.0322(6) 0.0179(5) -0.0025(5) 0.0037(4) -0.0017(4)
C15 0.0212(5) 0.0202(5) 0.0254(5) -0.0001(4) 0.0075(4) -0.0014(4)
C16 0.0179(5) 0.0177(5) 0.0222(5) 0.0032(4) 0.0048(4) 0.0046(4)
C17 0.0153(5) 0.0171(5) 0.0213(5) 0.0015(4) -0.0004(4) 0.0084(4)
C18 0.0225(6) 0.0385(7) 0.0251(6) 0.0086(5) 0.0037(4) 0.0172(5)
C19 0.0294(7) 0.0536(9) 0.0315(7) 0.0110(6) 0.0020(5) 0.0279(6)
C20 0.0218(6) 0.0379(7) 0.0429(8) 0.0069(5) -0.0035(5) 0.0243(6)
C21 0.0165(5) 0.0198(5) 0.0388(7) 0.0035(4) -0.0006(5) 0.0096(5)
C22 0.0168(5) 0.0155(5) 0.0251(5) 0.0015(4) -0.0003(4) 0.0060(4)
C23 0.0159(4) 0.0131(4) 0.0159(4) 0.0039(4) 0.0031(4) 0.0051(3)
C24 0.0185(5) 0.0174(5) 0.0171(5) 0.0042(4) 0.0015(4) 0.0041(4)
C25 0.0277(6) 0.0167(5) 0.0183(5) 0.0056(4) 0.0035(4) 0.0018(4)
C26 0.0300(6) 0.0203(5) 0.0241(5) 0.0135(5) 0.0087(5) 0.0069(4)
C27 0.0212(5) 0.0269(6) 0.0256(6) 0.0123(4) 0.0031(4) 0.0073(5)
C28 0.0175(5) 0.0205(5) 0.0193(5) 0.0053(4) 0.0005(4) 0.0043(4)
C29 0.0143(4) 0.0176(5) 0.0153(4) 0.0037(4) 0.0026(4) 0.0008(4)
C30 0.0238(5) 0.0247(5) 0.0170(5) 0.0020(4) 0.0017(4) 0.0045(4)
C31 0.0273(6) 0.0403(7) 0.0146(5) 0.0045(5) 0.0005(4) 0.0031(5)
C32 0.0223(6) 0.0412(7) 0.0175(5) 0.0003(5) 0.0018(4) -0.0073(5)
C33 0.0235(6) 0.0257(6) 0.0261(6) -0.0040(5) 0.0056(5) -0.0046(5)
C34 0.0188(5) 0.0195(5) 0.0215(5) 0.0012(4) 0.0036(4) 0.0011(4)
C35 0.0157(4) 0.0126(4) 0.0143(4) 0.0031(3) 0.0017(3) 0.0029(3)
C36 0.0173(5) 0.0174(5) 0.0210(5) 0.0045(4) 0.0051(4) 0.0064(4)
C37 0.0234(5) 0.0201(5) 0.0215(5) 0.0051(4) 0.0068(4) 0.0092(4)
C38 0.0256(5) 0.0184(5) 0.0195(5) 0.0075(4) 0.0026(4) 0.0079(4)
C39 0.0193(5) 0.0202(5) 0.0211(5) 0.0082(4) 0.0027(4) 0.0058(4)
C40 0.0169(5) 0.0172(5) 0.0170(5) 0.0048(4) 0.0036(4) 0.0044(4)
N1 0.0190(4) 0.0169(4) 0.0157(4) 0.0020(3) 0.0020(3) 0.0041(3)
N2 0.0206(4) 0.0173(4) 0.0180(4) 0.0031(3) 0.0052(3) 0.0052(3)
N3 0.0215(5) 0.0210(4) 0.0220(5) 0.0051(4) 0.0021(4) 0.0061(4)
N4 0.0255(5) 0.0184(4) 0.0255(5) 0.0044(4) 0.0096(4) 0.0044(4)
N5 0.0256(5) 0.0373(6) 0.0248(5) 0.0048(4) 0.0002(4) 0.0162(4)
N6 0.0175(4) 0.0140(4) 0.0185(4) 0.0039(3) 0.0040(3) 0.0037(3)
N7 0.0184(4) 0.0158(4) 0.0247(5) 0.0050(3) 0.0039(4) 0.0064(3)
N8 0.0174(4) 0.0188(4) 0.0193(4) 0.0037(3) 0.0023(3) 0.0049(3)
N9 0.0179(4) 0.0261(5) 0.0322(5) 0.0053(4) 0.0027(4) 0.0143(4)
N10 0.0207(4) 0.0156(4) 0.0225(4) 0.0037(3) 0.0039(4) 0.0047(3)
N11 0.0151(4) 0.0154(4) 0.0201(4) 0.0025(3) 0.0039(3) 0.0062(3)
O1 0.0397(5) 0.0286(5) 0.0259(4) 0.0110(4) 0.0136(4) 0.0120(4)
O2 0.0258(4) 0.0300(5) 0.0427(5) 0.0099(4) 0.0160(4) 0.0108(4)
O3 0.0360(5) 0.0631(7) 0.0219(4) 0.0124(5) 0.0062(4) 0.0168(5)
O4 0.0520(7) 0.0369(6) 0.0474(6) 0.0139(5) 0.0048(5) 0.0268(5)
O5 0.0369(5) 0.0244(5) 0.0500(6) 0.0120(4) 0.0033(5) 0.0171(4)
O6 0.0295(5) 0.0420(5) 0.0281(5) 0.0079(4) -0.0041(4) 0.0131(4)
O7 0.0303(5) 0.0207(4) 0.0299(5) 0.0068(3) -0.0047(4) 0.0075(3)
O8 0.0437(6) 0.0159(4) 0.0325(5) 0.0040(4) -0.0046(4) -0.0019(3)
P1 0.01313(12) 0.01381(12) 0.01466(12) 0.00226(9) 0.00163(9) 0.00556(9)
P2 0.01281(11) 0.01249(11) 0.01343(11) 0.00250(9) 0.00172(9) 0.00374(9)

loop_
_atom_type_symbol
_atom_type_description
_atom_type_scat_dispersion_real
_atom_type_scat_dispersion_imag
_atom_type_scat_source
C C 0.0033 0.0016 'International Tables Vol C Tables 4.2.6.8 and 6.1.1.4'
H H 0.0000 0.0000 'International Tables Vol C Tables 4.2.6.8 and 6.1.1.4'
N N 0.0061 0.0033 'International Tables Vol C Tables 4.2.6.8 and 6.1.1.4'
O O 0.0106 0.0060 'International Tables Vol C Tables 4.2.6.8 and 6.1.1.4'
B B 0.0013 0.0007 'International Tables Vol C Tables 4.2.6.8 and 6.1.1.4'
P P 0.1023 0.0942 'International Tables Vol C Tables 4.2.6.8 and 6.1.1.4'

loop_
_geom_angle_atom_site_label_1
_geom_angle_atom_site_label_2
_geom_angle_atom_site_label_3
_geom_angle
N1 B1 N6 104.49(8)
N1 B1 H1B 109.4(7)
N6 B1 H1B 105.9(7)
N1 B1 H2B 110.3(8)
N6 B1 H2B 110.8(8)
H1B B1 H2B 115.4(11)
N2 C1 N3 117.80(10)
N2 C1 N4 120.64(10)
N3 C1 N4 121.56(10)
N3 C2 N1 114.77(10)
N3 C2 N5 122.14(10)
N1 C2 N5 123.05(10)
N7 C3 N8 117.62(10)
N7 C3 N9 120.67(10)
N8 C3 N9 121.68(10)
N8 C4 N6 114.51(9)
N8 C4 N10 121.28(10)
N6 C4 N10 124.20(9)
C6 C5 C10 120.49(10)
C6 C5 P1 120.37(8)
C10 C5 P1 119.09(8)
C5 C6 C7 119.36(11)
C5 C6 H6 120.3
C7 C6 H6 120.3
C8 C7 C6 120.15(12)
C8 C7 H7 119.9
C6 C7 H7 119.9
C7 C8 C9 120.38(11)
C7 C8 H8 119.8
C9 C8 H8 119.8
C10 C9 C8 120.16(11)
C10 C9 H9 119.9
C8 C9 H9 119.9
C9 C10 C5 119.45(11)
C9 C10 H10 120.3
C5 C10 H10 120.3
C16 C11 C12 120.02(10)
C16 C11 P1 121.46(8)
C12 C11 P1 118.30(8)
C13 C12 C11 119.79(11)
C13 C12 H12 120.1
C11 C12 H12 120.1
C12 C13 C14 120.07(11)
C12 C13 H13 120.0
C14 C13 H13 120.0
C15 C14 C13 120.07(11)
C15 C14 H14 120.0
C13 C14 H14 120.0
C14 C15 C16 120.64(11)
C14 C15 H15 119.7
C16 C15 H15 119.7
C15 C16 C11 119.40(10)
C15 C16 H16 120.3
C11 C16 H16 120.3
C18 C17 C22 119.71(10)
C18 C17 P1 120.37(9)
C22 C17 P1 119.79(8)
C19 C18 C17 119.86(12)
C19 C18 H18 120.1
C17 C18 H18 120.1
C20 C19 C18 120.09(12)
C20 C19 H19 120.0
C18 C19 H19 120.0
C19 C20 C21 120.48(11)
C19 C20 H20 119.8
C21 C20 H20 119.8
C20 C21 C22 120.08(12)
C20 C21 H21 120.0
C22 C21 H21 120.0
C21 C22 C17 119.77(11)
C21 C22 H22 120.1
C17 C22 H22 120.1
C28 C23 C24 119.77(10)
C28 C23 P2 122.18(8)
C24 C23 P2 117.94(8)
C25 C24 C23 120.01(10)
C25 C24 H24 120.0
C23 C24 H24 120.0
C24 C25 C26 119.89(10)
C24 C25 H25 120.1
C26 C25 H25 120.1
C27 C26 C25 120.41(10)
C27 C26 H26 119.8
C25 C26 H26 119.8
C26 C27 C28 120.12(11)
C26 C27 H27 119.9
C28 C27 H27 119.9
C27 C28 C23 119.81(10)
C27 C28 H28 120.1
C23 C28 H28 120.1
C34 C29 C30 119.93(10)
C34 C29 P2 121.50(8)
C30 C29 P2 118.52(8)
C31 C30 C29 119.82(11)
C31 C30 H30 120.1
C29 C30 H30 120.1
C32 C31 C30 119.95(11)
C32 C31 H31 120.0
C30 C31 H31 120.0
C33 C32 C31 120.31(11)
C33 C32 H32 119.8
C31 C32 H32 119.8
C32 C33 C34 120.32(11)
C32 C33 H33 119.8
C34 C33 H33 119.8
C33 C34 C29 119.66(11)
C33 C34 H34 120.2
C29 C34 H34 120.2
C36 C35 C40 120.03(9)
C36 C35 P2 120.38(8)
C40 C35 P2 119.57(8)
C37 C36 C35 119.85(10)
C37 C36 H36 120.1
C35 C36 H36 120.1
C36 C37 C38 120.09(10)
C36 C37 H37 120.0
C38 C37 H37 120.0
C39 C38 C37 120.22(10)
C39 C38 H38 119.9
C37 C38 H38 119.9
C38 C39 C40 120.19(10)
C38 C39 H39 119.9
C40 C39 H39 119.9
C39 C40 C35 119.60(10)
C39 C40 H40 120.2
C35 C40 H40 120.2
C2 N1 N2 106.40(9)
C2 N1 B1 133.72(9)
N2 N1 B1 119.33(9)
C1 N2 N1 102.17(9)
C2 N3 C1 98.85(9)
O1 N4 O2 125.47(10)
O1 N4 C1 117.80(10)
O2 N4 C1 116.72(10)
O3 N5 O4 126.52(11)
O3 N5 C2 117.53(11)
O4 N5 C2 115.95(11)
C4 N6 N7 106.29(9)
C4 N6 B1 134.30(9)
N7 N6 B1 119.21(9)
C3 N7 N6 102.63(9)
C4 N8 C3 98.95(9)
O5 N9 O6 125.79(11)
O5 N9 C3 117.11(11)
O6 N9 C3 117.09(10)
O8 N10 O7 125.06(10)
O8 N10 C4 117.23(9)
O7 N10 C4 117.71(9)
P1 N11 P2 140.54(6)
N11 P1 C5 107.05(5)
N11 P1 C11 113.36(5)
C5 P1 C11 105.42(5)
N11 P1 C17 114.63(5)
C5 P1 C17 107.81(5)
C11 P1 C17 108.05(5)
N11 P2 C29 111.23(5)
N11 P2 C35 108.12(5)
C29 P2 C35 109.89(5)
N11 P2 C23 114.38(5)
C29 P2 C23 106.38(5)
C35 P2 C23 106.72(5)

loop_
_geom_bond_atom_site_label_1
_geom_bond_atom_site_label_2
_geom_bond_distance
B1 N1 1.5717(16)
B1 N6 1.5821(15)
B1 H1B 1.130(14)
B1 H2B 1.102(15)
C1 N2 1.3217(14)
C1 N3 1.3416(14)
C1 N4 1.4534(14)
C2 N3 1.3159(15)
C2 N1 1.3422(14)
C2 N5 1.4574(14)
C3 N7 1.3228(15)
C3 N8 1.3388(14)
C3 N9 1.4553(14)
C4 N8 1.3221(14)
C4 N6 1.3459(14)
C4 N10 1.4554(13)
C5 C6 1.3915(15)
C5 C10 1.4013(15)
C5 P1 1.7962(11)
C6 C7 1.3964(16)
C6 H6 0.95
C7 C8 1.3858(19)
C7 H7 0.95
C8 C9 1.3889(19)
C8 H8 0.95
C9 C10 1.3878(16)
C9 H9 0.95
C10 H10 0.95
C11 C16 1.3990(15)
C11 C12 1.4028(14)
C11 P1 1.7989(11)
C12 C13 1.3916(16)
C12 H12 0.95
C13 C14 1.3921(18)
C13 H13 0.95
C14 C15 1.3869(18)
C14 H14 0.95
C15 C16 1.3924(16)
C15 H15 0.95
C16 H16 0.95
C17 C18 1.3970(16)
C17 C22 1.4008(16)
C17 P1 1.8037(11)
C18 C19 1.3953(17)
C18 H18 0.95
C19 C20 1.383(2)
C19 H19 0.95
C20 C21 1.3863(19)
C20 H20 0.95
C21 C22 1.3935(15)
C21 H21 0.95
C22 H22 0.95
C23 C28 1.3968(14)
C23 C24 1.4012(14)
C23 P2 1.8017(10)
C24 C25 1.3891(15)
C24 H24 0.95
C25 C26 1.3919(17)
C25 H25 0.95
C26 C27 1.3855(17)
C26 H26 0.95
C27 C28 1.3940(16)
C27 H27 0.95
C28 H28 0.95
C29 C34 1.3958(15)
C29 C30 1.4008(15)
C29 P2 1.7949(11)
C30 C31 1.3928(16)
C30 H30 0.95
C31 C32 1.3886(19)
C31 H31 0.95
C32 C33 1.3862(19)
C32 H32 0.95
C33 C34 1.3922(16)
C33 H33 0.95
C34 H34 0.95
C35 C36 1.3988(14)
C35 C40 1.4004(14)
C35 P2 1.7994(10)
C36 C37 1.3918(15)
C36 H36 0.95
C37 C38 1.3918(16)
C37 H37 0.95
C38 C39 1.3902(16)
C38 H38 0.95
C39 C40 1.3950(14)
C39 H39 0.95
C40 H40 0.95
N1 N2 1.3609(12)
N4 O1 1.2243(13)
N4 O2 1.2275(13)
N5 O3 1.2241(15)
N5 O4 1.2268(16)
N6 N7 1.3558(12)
N9 O5 1.2220(14)
N9 O6 1.2251(14)
N10 O8 1.2216(13)
N10 O7 1.2248(13)
N11 P1 1.5806(9)
N11 P2 1.5822(9)

loop_
_geom_torsion_atom_site_label_1
_geom_torsion_atom_site_label_2
_geom_torsion_atom_site_label_3
_geom_torsion_atom_site_label_4
_geom_torsion
C10 C5 C6 C7 0.27(17)
P1 C5 C6 C7 -177.01(9)
C5 C6 C7 C8 -0.60(18)
C6 C7 C8 C9 -0.11(19)
C7 C8 C9 C10 1.14(18)
C8 C9 C10 C5 -1.46(17)
C6 C5 C10 C9 0.75(16)
P1 C5 C10 C9 178.07(9)
C16 C11 C12 C13 -0.17(16)
P1 C11 C12 C13 174.55(9)
C11 C12 C13 C14 0.19(17)
C12 C13 C14 C15 0.08(18)
C13 C14 C15 C16 -0.36(18)
C14 C15 C16 C11 0.38(17)
C12 C11 C16 C15 -0.11(16)
P1 C11 C16 C15 -174.66(8)
C22 C17 C18 C19 1.17(19)
P1 C17 C18 C19 176.98(11)
C17 C18 C19 C20 -0.9(2)
C18 C19 C20 C21 -0.3(2)
C19 C20 C21 C22 1.2(2)
C20 C21 C22 C17 -0.85(17)
C18 C17 C22 C21 -0.31(17)
P1 C17 C22 C21 -176.14(8)
C28 C23 C24 C25 -0.73(16)
P2 C23 C24 C25 175.37(8)
C23 C24 C25 C26 0.26(16)
C24 C25 C26 C27 0.29(17)
C25 C26 C27 C28 -0.37(18)
C26 C27 C28 C23 -0.11(17)
C24 C23 C28 C27 0.65(16)
P2 C23 C28 C27 -175.28(9)
C34 C29 C30 C31 1.33(17)
P2 C29 C30 C31 -176.03(9)
C29 C30 C31 C32 -0.64(19)
C30 C31 C32 C33 -0.69(19)
C31 C32 C33 C34 1.33(19)
C32 C33 C34 C29 -0.63(18)
C30 C29 C34 C33 -0.69(16)
P2 C29 C34 C33 176.59(9)
C40 C35 C36 C37 0.09(16)
P2 C35 C36 C37 -178.10(9)
C35 C36 C37 C38 0.76(17)
C36 C37 C38 C39 -0.96(17)
C37 C38 C39 C40 0.31(17)
C38 C39 C40 C35 0.53(16)
C36 C35 C40 C39 -0.73(16)
P2 C35 C40 C39 177.48(8)
N3 C2 N1 N2 -0.82(13)
N5 C2 N1 N2 177.02(10)
N3 C2 N1 B1 -171.99(11)
N5 C2 N1 B1 5.85(19)
N6 B1 N1 C2 122.52(12)
N6 B1 N1 N2 -47.75(12)
N3 C1 N2 N1 -0.60(13)
N4 C1 N2 N1 179.53(9)
C2 N1 N2 C1 0.78(11)
B1 N1 N2 C1 173.47(9)
N1 C2 N3 C1 0.44(13)
N5 C2 N3 C1 -177.43(11)
N2 C1 N3 C2 0.13(13)
N4 C1 N3 C2 180.00(10)
N2 C1 N4 O1 8.82(16)
N3 C1 N4 O1 -171.05(10)
N2 C1 N4 O2 -171.64(10)
N3 C1 N4 O2 8.49(16)
N3 C2 N5 O3 -140.39(12)
N1 C2 N5 O3 41.93(16)
N3 C2 N5 O4 39.99(17)
N1 C2 N5 O4 -137.69(12)
N8 C4 N6 N7 -0.48(12)
N10 C4 N6 N7 -179.36(9)
N8 C4 N6 B1 174.02(10)
N10 C4 N6 B1 -4.86(18)
N1 B1 N6 C4 -63.67(15)
N1 B1 N6 N7 110.28(10)
N8 C3 N7 N6 0.08(13)
N9 C3 N7 N6 178.13(9)
C4 N6 N7 C3 0.22(11)
B1 N6 N7 C3 -175.27(9)
N6 C4 N8 C3 0.49(12)
N10 C4 N8 C3 179.41(10)
N7 C3 N8 C4 -0.35(13)
N9 C3 N8 C4 -178.37(10)
N7 C3 N9 O5 11.73(16)
N8 C3 N9 O5 -170.31(11)
N7 C3 N9 O6 -167.13(11)
N8 C3 N9 O6 10.83(16)
N8 C4 N10 O8 3.86(15)
N6 C4 N10 O8 -177.33(11)
N8 C4 N10 O7 -175.37(10)
N6 C4 N10 O7 3.44(16)
P2 N11 P1 C5 -167.36(9)
P2 N11 P1 C11 76.83(11)
P2 N11 P1 C17 -47.86(11)
C6 C5 P1 N11 3.06(10)
C10 C5 P1 N11 -174.26(8)
C6 C5 P1 C11 124.04(9)
C10 C5 P1 C11 -53.28(9)
C6 C5 P1 C17 -120.74(9)
C10 C5 P1 C17 61.94(10)
C16 C11 P1 N11 -151.96(9)
C12 C11 P1 N11 33.40(10)
C16 C11 P1 C5 91.28(9)
C12 C11 P1 C5 -83.37(9)
C16 C11 P1 C17 -23.78(10)
C12 C11 P1 C17 161.58(8)
C18 C17 P1 N11 -99.50(10)
C22 C17 P1 N11 76.30(10)
C18 C17 P1 C5 19.57(11)
C22 C17 P1 C5 -164.62(9)
C18 C17 P1 C11 133.05(10)
C22 C17 P1 C11 -51.15(10)
P1 N11 P2 C29 105.99(10)
P1 N11 P2 C35 -133.27(9)
P1 N11 P2 C23 -14.55(12)
C34 C29 P2 N11 138.66(9)
C30 C29 P2 N11 -44.03(10)
C34 C29 P2 C35 18.97(10)
C30 C29 P2 C35 -163.72(9)
C34 C29 P2 C23 -96.19(9)
C30 C29 P2 C23 81.12(9)
C36 C35 P2 N11 162.98(9)
C40 C35 P2 N11 -15.22(10)
C36 C35 P2 C29 -75.45(10)
C40 C35 P2 C29 106.35(9)
C36 C35 P2 C23 39.49(10)
C40 C35 P2 C23 -138.71(8)
C28 C23 P2 N11 116.59(9)
C24 C23 P2 N11 -59.42(9)
C28 C23 P2 C29 -6.62(10)
C24 C23 P2 C29 177.38(8)
C28 C23 P2 C35 -123.90(9)
C24 C23 P2 C35 60.09(9)
